data_4072986
loop_
_publ_author_name
'Song, Li-Cheng'
'Yang, Zhi-Yong'
'Hua, Yu-Juan'
'Wang, Hu-Ting'
'Liu, Yang'
'Hu, Qing-Mei'

_publ_section_title
;
 Diiron Thiadithiolates as Active Site Models for the Iron-Only
 Hydrogenases:&#x00A0; Synthesis, Structures, and Catalytic H2Production
;
_journal_issue 8
_journal_name_full Organometallics
_journal_page_first 2106
_journal_paper_doi 10.1021/om061186z
_journal_volume 26
_journal_year 2007
_chemical_formula_sum 'C8 H4 Fe2 O6 S3'
_chemical_formula_weight 403.99
_chemical_name_systematic
; 

 ? 

;
_space_group_IT_number 11
_symmetry_cell_setting monoclinic
_symmetry_space_group_name_Hall '-P 2yb'
_symmetry_space_group_name_H-M 'P 1 21/m 1'
_atom_sites_solution_hydrogens geom
_atom_sites_solution_primary direct
_atom_sites_solution_secondary difmap
_audit_creation_method SHELXL-97
_cell_angle_alpha 90.00
_cell_angle_beta 107.903(6)
_cell_angle_gamma 90.00
_cell_formula_units_Z 2
_cell_length_a 6.877(3)
_cell_length_b 13.490(5)
_cell_length_c 7.975(3)
_cell_measurement_reflns_used 715
_cell_measurement_temperature 293(2)
_cell_measurement_theta_max 26.25
_cell_measurement_theta_min 2.68
_cell_volume 704.0(5)
_computing_cell_refinement 'Bruker SMART'
_computing_data_collection 'Bruker SMART'
_computing_data_reduction 'Bruker SAINT'
_computing_molecular_graphics 'Bruker SHELXTL'
_computing_publication_material 'Bruker SHELXTL'
_computing_structure_refinement 'SHELXL-97 (Sheldrick, 1997)'
_computing_structure_solution 'SHELXS-97 (Sheldrick, 1990)'
_diffrn_ambient_temperature 293(2)
_diffrn_measured_fraction_theta_full 0.997
_diffrn_measured_fraction_theta_max 0.997
_diffrn_measurement_device_type 'CCD area detector'
_diffrn_measurement_method 'phi and omega scans'
_diffrn_radiation_monochromator graphite
_diffrn_radiation_source 'fine-focus sealed tube'
_diffrn_radiation_type MoK\a
_diffrn_radiation_wavelength 0.71073
_diffrn_reflns_av_R_equivalents 0.0227
_diffrn_reflns_av_sigmaI/netI 0.0267
_diffrn_reflns_limit_h_max 6
_diffrn_reflns_limit_h_min -8
_diffrn_reflns_limit_k_max 16
_diffrn_reflns_limit_k_min -16
_diffrn_reflns_limit_l_max 9
_diffrn_reflns_limit_l_min -9
_diffrn_reflns_number 4047
_diffrn_reflns_theta_full 26.37
_diffrn_reflns_theta_max 26.37
_diffrn_reflns_theta_min 3.02
_exptl_absorpt_coefficient_mu 2.519
_exptl_absorpt_correction_T_max 1.000000
_exptl_absorpt_correction_T_min 0.921226
_exptl_absorpt_correction_type multi-scan
_exptl_absorpt_process_details SADABS
_exptl_crystal_density_diffrn 1.906
_exptl_crystal_density_meas ?
_exptl_crystal_density_method 'not measured'
_exptl_crystal_F_000 400
_exptl_crystal_size_max 0.28
_exptl_crystal_size_mid 0.24
_exptl_crystal_size_min 0.20
_refine_diff_density_max 0.245
_refine_diff_density_min -0.316
_refine_diff_density_rms 0.065
_refine_ls_extinction_method none
_refine_ls_goodness_of_fit_ref 1.058
_refine_ls_hydrogen_treatment mixed
_refine_ls_matrix_type full
_refine_ls_number_parameters 97
_refine_ls_number_reflns 1489
_refine_ls_number_restraints 0
_refine_ls_restrained_S_all 1.058
_refine_ls_R_factor_all 0.0326
_refine_ls_R_factor_gt 0.0242
_refine_ls_shift/su_max 0.000
_refine_ls_shift/su_mean 0.000
_refine_ls_structure_factor_coef Fsqd
_refine_ls_weighting_details 'calc w=1/[\s^2^(Fo^2^)+(0.0299P)^2^+0.0000P] where P=(Fo^2^+2Fc^2^)/3'
_refine_ls_weighting_scheme calc
_refine_ls_wR_factor_gt 0.0538
_refine_ls_wR_factor_ref 0.0567
_reflns_number_gt 1256
_reflns_number_total 1489
_reflns_threshold_expression >2sigma(I)
_cod_data_source_file om061186zsi20061229_025810.cif
_cod_data_source_block 030710c
_cod_depositor_comments
;
The following automatic conversions were performed:

'_symmetry_cell_setting' value 'Monoclinic' changed to 'monoclinic'
according to /home/saulius/struct/CIF-dictionaries/cif_core.dic
dictionary named 'cif_core.dic' version 2.4.1 from
2010-06-29.

'_exptl_absorpt_correction_type' value 'MULTI-SCAN'
changed to 'multi-scan' according to
/home/saulius/struct/CIF-dictionaries/cif_core.dic dictionary named
'cif_core.dic' version 2.4.1 from 2010-06-29.

Automatic conversion script
Id: cif_fix_values 1715 2011-07-08 13:25:40Z adriana 

The following automatic conversions were performed:

'_exptl_crystal_density_meas' value 'NONE' was changed to '?' - the
value is perceived as not measured.

Automatic conversion script
Id: cif_fix_values 3008 2015-01-20 13:52:24Z robertas 
;
_cod_original_cell_volume 704.0(4)
_cod_original_sg_symbol_H-M P2(1)/m
_cod_database_code 4072986

loop_
_symmetry_equiv_pos_as_xyz
'x, y, z'
'-x, y+1/2, -z'
'-x, -y, -z'
'x, -y-1/2, z'

loop_
_atom_site_label
_atom_site_type_symbol
_atom_site_fract_x
_atom_site_fract_y
_atom_site_fract_z
_atom_site_U_iso_or_equiv
_atom_site_adp_type
_atom_site_occupancy
_atom_site_symmetry_multiplicity
_atom_site_calc_flag
_atom_site_refinement_flags
Fe1 Fe 0.73013(4) 0.15675(2) 0.27667(4) 0.03372(11) Uani 1 1 d .
S1 S 0.97093(10) 0.2500 0.46700(9) 0.03635(18) Uani 1 2 d S
S2 S 0.74807(19) 0.18875(11) 0.73160(15) 0.0542(3) Uani 0.50 1 d P
S3 S 0.49905(10) 0.2500 0.35453(9) 0.03402(17) Uani 1 2 d S
O1 O 0.7244(3) -0.02945(13) 0.4660(3) 0.0795(6) Uani 1 1 d .
O2 O 0.4077(3) 0.11621(14) -0.0551(2) 0.0699(5) Uani 1 1 d .
O3 O 1.0439(3) 0.10142(17) 0.1143(3) 0.0903(7) Uani 1 1 d .
C1 C 0.7268(3) 0.04321(17) 0.3931(3) 0.0491(6) Uani 1 1 d .
C2 C 0.5314(4) 0.13116(16) 0.0745(3) 0.0454(5) Uani 1 1 d .
C3 C 0.9230(4) 0.12322(18) 0.1772(3) 0.0539(6) Uani 1 1 d .
C4 C 0.9527(5) 0.2500 0.6910(4) 0.0548(9) Uani 1 2 d S
H4A H 0.9497 0.3178 0.7270 0.066 Uiso 0.50 1 d PR
H4B H 1.0762 0.2211 0.7667 0.066 Uiso 0.50 1 d PR
C5 C 0.5400(5) 0.2500 0.5927(4) 0.0491(8) Uani 1 2 d S
H5A H 0.5473 0.3179 0.6304 0.059 Uiso 0.50 1 d PR
H5B H 0.4199 0.2220 0.6112 0.059 Uiso 0.50 1 d PR

loop_
_atom_site_aniso_label
_atom_site_aniso_U_11
_atom_site_aniso_U_22
_atom_site_aniso_U_33
_atom_site_aniso_U_23
_atom_site_aniso_U_13
_atom_site_aniso_U_12
Fe1 0.03459(17) 0.03221(17) 0.03297(17) -0.00287(11) 0.00833(12) 0.00029(12)
S1 0.0278(3) 0.0431(4) 0.0355(4) 0.000 0.0060(3) 0.000
S2 0.0518(7) 0.0756(8) 0.0344(6) 0.0150(6) 0.0120(5) 0.0059(6)
S3 0.0285(3) 0.0400(4) 0.0319(4) 0.000 0.0070(3) 0.000
O1 0.0915(15) 0.0478(10) 0.0935(15) 0.0233(10) 0.0200(12) 0.0015(10)
O2 0.0641(11) 0.0836(13) 0.0476(10) -0.0203(9) -0.0038(9) -0.0041(10)
O3 0.0706(13) 0.1240(18) 0.0900(16) -0.0354(14) 0.0448(12) 0.0046(13)
C1 0.0476(13) 0.0401(12) 0.0551(14) -0.0014(11) 0.0093(11) 0.0024(11)
C2 0.0496(13) 0.0440(12) 0.0419(12) -0.0081(10) 0.0128(11) 0.0000(11)
C3 0.0507(14) 0.0623(15) 0.0485(14) -0.0160(12) 0.0147(12) -0.0006(13)
C4 0.0425(18) 0.083(2) 0.0322(16) 0.000 0.0011(14) 0.000
C5 0.0454(18) 0.068(2) 0.0388(17) 0.000 0.0199(15) 0.000

loop_
_atom_type_symbol
_atom_type_description
_atom_type_scat_dispersion_real
_atom_type_scat_dispersion_imag
_atom_type_scat_source
C C 0.0033 0.0016 'International Tables Vol C Tables 4.2.6.8 and 6.1.1.4'
H H 0.0000 0.0000 'International Tables Vol C Tables 4.2.6.8 and 6.1.1.4'
O O 0.0106 0.0060 'International Tables Vol C Tables 4.2.6.8 and 6.1.1.4'
S S 0.1246 0.1234 'International Tables Vol C Tables 4.2.6.8 and 6.1.1.4'
Fe Fe 0.3463 0.8444 'International Tables Vol C Tables 4.2.6.8 and 6.1.1.4'

loop_
_geom_angle_atom_site_label_1
_geom_angle_atom_site_label_2
_geom_angle_atom_site_label_3
_geom_angle
_geom_angle_site_symmetry_1
_geom_angle_site_symmetry_3
C1 Fe1 C2 99.95(10) . .
C1 Fe1 C3 98.15(11) . .
C2 Fe1 C3 90.94(11) . .
C1 Fe1 S1 104.57(8) . .
C2 Fe1 S1 155.43(7) . .
C3 Fe1 S1 87.06(8) . .
C1 Fe1 S3 102.20(8) . .
C2 Fe1 S3 87.04(8) . .
C3 Fe1 S3 159.60(8) . .
S1 Fe1 S3 86.41(3) . .
C1 Fe1 Fe1 148.58(7) . 4_565
C2 Fe1 Fe1 101.07(7) . 4_565
C3 Fe1 Fe1 104.55(8) . 4_565
S1 Fe1 Fe1 56.085(17) . 4_565
S3 Fe1 Fe1 56.148(17) . 4_565
C4 S1 Fe1 113.63(9) . .
C4 S1 Fe1 113.63(9) . 4_565
Fe1 S1 Fe1 67.83(3) . 4_565
S2 S2 C5 61.42(7) 4_565 .
S2 S2 C4 61.75(7) 4_565 .
C5 S2 C4 102.18(14) . .
C5 S3 Fe1 112.84(9) . 4_565
C5 S3 Fe1 112.84(9) . .
Fe1 S3 Fe1 67.70(3) 4_565 .
O1 C1 Fe1 179.5(2) . .
O2 C2 Fe1 178.6(2) . .
O3 C3 Fe1 179.5(2) . .
S2 C4 S2 56.51(14) . 4_565
S2 C4 S1 118.83(16) . .
S2 C4 S1 118.83(16) 4_565 .
S2 C4 H4A 107.6 . .
S2 C4 H4A 53.2 4_565 .
S1 C4 H4A 107.8 . .
S2 C4 H4B 107.4 . .
S2 C4 H4B 133.1 4_565 .
S1 C4 H4B 107.5 . .
H4A C4 H4B 107.1 . .
S2 C5 S2 57.15(15) 4_565 .
S2 C5 S3 119.85(15) 4_565 .
S2 C5 S3 119.85(15) . .
S2 C5 H5A 52.4 4_565 .
S2 C5 H5A 107.6 . .
S3 C5 H5A 107.5 . .
S2 C5 H5B 132.2 4_565 .
S2 C5 H5B 107.2 . .
S3 C5 H5B 107.1 . .
H5A C5 H5B 107.0 . .

loop_
_geom_bond_atom_site_label_1
_geom_bond_atom_site_label_2
_geom_bond_distance
_geom_bond_site_symmetry_2
Fe1 C1 1.795(2) .
Fe1 C2 1.797(2) .
Fe1 C3 1.800(3) .
Fe1 S1 2.2546(8) .
Fe1 S3 2.2583(8) .
Fe1 Fe1 2.5159(11) 4_565
S1 C4 1.829(3) .
S1 Fe1 2.2546(8) 4_565
S2 S2 1.652(3) 4_565
S2 C5 1.727(3) .
S2 C4 1.745(3) .
S3 C5 1.832(3) .
S3 Fe1 2.2583(8) 4_565
O1 C1 1.143(3) .
O2 C2 1.137(3) .
O3 C3 1.134(3) .
C4 S2 1.745(3) 4_565
C4 H4A 0.9600 .
C4 H4B 0.9600 .
C5 S2 1.727(3) 4_565
C5 H5A 0.9600 .
C5 H5B 0.9600 .

loop_
_geom_torsion_atom_site_label_1
_geom_torsion_atom_site_label_2
_geom_torsion_atom_site_label_3
_geom_torsion_atom_site_label_4
_geom_torsion
_geom_torsion_site_symmetry_1
_geom_torsion_site_symmetry_4
C1 Fe1 S1 C4 -45.49(11) . .
C2 Fe1 S1 C4 131.03(19) . .
C3 Fe1 S1 C4 -143.15(11) . .
S3 Fe1 S1 C4 56.18(7) . .
Fe1 Fe1 S1 C4 107.10(8) 4_565 .
C1 Fe1 S1 Fe1 -152.60(8) . 4_565
C2 Fe1 S1 Fe1 23.92(18) . 4_565
C3 Fe1 S1 Fe1 109.74(8) . 4_565
S3 Fe1 S1 Fe1 -50.92(2) . 4_565
C1 Fe1 S3 C5 48.60(10) . .
C2 Fe1 S3 C5 148.15(10) . .
C3 Fe1 S3 C5 -127.1(2) . .
S1 Fe1 S3 C5 -55.54(7) . .
Fe1 Fe1 S3 C5 -106.41(7) 4_565 .
C1 Fe1 S3 Fe1 155.01(8) . 4_565
C2 Fe1 S3 Fe1 -105.44(8) . 4_565
C3 Fe1 S3 Fe1 -20.7(2) . 4_565
S1 Fe1 S3 Fe1 50.87(3) . 4_565
C2 Fe1 C1 O1 37(26) . .
C3 Fe1 C1 O1 -55(26) . .
S1 Fe1 C1 O1 -144(26) . .
S3 Fe1 C1 O1 126(26) . .
Fe1 Fe1 C1 O1 169(100) 4_565 .
C1 Fe1 C2 O2 -152(9) . .
C3 Fe1 C2 O2 -53(9) . .
S1 Fe1 C2 O2 32(9) . .
S3 Fe1 C2 O2 107(9) . .
Fe1 Fe1 C2 O2 52(9) 4_565 .
C1 Fe1 C3 O3 40(31) . .
C2 Fe1 C3 O3 -60(31) . .
S1 Fe1 C3 O3 145(31) . .
S3 Fe1 C3 O3 -144(31) . .
Fe1 Fe1 C3 O3 -162(31) 4_565 .
C5 S2 C4 S2 47.82(13) . 4_565
S2 S2 C4 S1 -107.21(14) 4_565 .
C5 S2 C4 S1 -59.39(15) . .
Fe1 S1 C4 S2 -4.81(14) . .
Fe1 S1 C4 S2 70.23(9) 4_565 .
Fe1 S1 C4 S2 -70.23(9) . 4_565
Fe1 S1 C4 S2 4.81(14) 4_565 4_565
C4 S2 C5 S2 -48.01(13) . 4_565
S2 S2 C5 S3 108.21(14) 4_565 .
C4 S2 C5 S3 60.20(15) . .
Fe1 S3 C5 S2 -3.72(14) 4_565 4_565
Fe1 S3 C5 S2 70.66(10) . 4_565
Fe1 S3 C5 S2 -70.66(10) 4_565 .
Fe1 S3 C5 S2 3.72(14) . .
